data_7244509
loop_
_publ_author_name
'Vorontsova, Svetlana K.'
'Zavarzin, Igor V.'
'Shirinian, Valerii Z.'
'Bozhenko, Eugene I.'
'Andreeva, Olga E.'
'Sorokin, Danila V.'
'Scherbakov, Alexander M.'
'Minyaev, Mikhail E.'

_publ_section_title
;
 Synthesis and crystal structures of D-annulated pentacyclic steroids:
 looking within and beyond AR signalling in prostate cancer
;
_journal_issue 11
_journal_name_full CrystEngComm
_journal_page_first 2089
_journal_page_last 2099
_journal_paper_doi 10.1039/D1CE01417J
_journal_volume 24
_journal_year 2022
_chemical_absolute_configuration synad
_chemical_formula_moiety 'C28 H32 Br Cl O2'
_chemical_formula_sum 'C28 H32 Br Cl O2'
_chemical_formula_weight 515.89
_space_group_crystal_system orthorhombic
_space_group_IT_number 19
_space_group_name_Hall 'P 2ac 2ab'
_space_group_name_H-M_alt 'P 21 21 21'
_atom_sites_solution_hydrogens geom
_atom_sites_solution_primary direct
_atom_sites_solution_secondary difmap
_audit_creation_method SHELXL-2018/3
_audit_update_record
;
2021-02-02 deposited with the CCDC.	2022-02-02 downloaded from the CCDC.
;
_cell_angle_alpha 90
_cell_angle_beta 90
_cell_angle_gamma 90
_cell_formula_units_Z 4
_cell_length_a 7.5079(2)
_cell_length_b 10.4189(3)
_cell_length_c 30.1049(9)
_cell_measurement_reflns_used 9980
_cell_measurement_temperature 100(2)
_cell_measurement_theta_max 30.77
_cell_measurement_theta_min 2.38
_cell_volume 2354.93(12)
_computing_cell_refinement 'SAINT (Bruker, 2019)'
_computing_data_collection '<i>APEX3</i> (Bruker, 2019)'
_computing_data_reduction 'SAINT (Bruker, 2019)'
_computing_molecular_graphics 'SHELXTL (Sheldrick, Acta Cryst., 2008, A64, 112-122)'
_computing_publication_material 'SHELXTL (Sheldrick, Acta Cryst., 2008, A64, 112-122)'
_computing_structure_refinement 'SHELXL-2018 (Sheldrick, Acta Cryst., 2015, C71, 3-8)'
_computing_structure_solution 'SHELXT, SHELXS-2013 (Sheldrick, Acta Cryst., 2015, A71, 3-8)'
_diffrn_ambient_temperature 100(2)
_diffrn_detector_area_resol_mean 7.31
_diffrn_measured_fraction_theta_full 1.000
_diffrn_measured_fraction_theta_max 1.000
_diffrn_measurement_device_type 'Bruker AXS D8 QUEST, Photon III detector'
_diffrn_measurement_method '\f and \w shutterless scans'
_diffrn_radiation_monochromator graphite
_diffrn_radiation_type MoK\a
_diffrn_radiation_wavelength 0.71073
_diffrn_reflns_av_R_equivalents 0.0819
_diffrn_reflns_av_unetI/netI 0.0450
_diffrn_reflns_Laue_measured_fraction_full 1.000
_diffrn_reflns_Laue_measured_fraction_max 1.000
_diffrn_reflns_limit_h_max 10
_diffrn_reflns_limit_h_min -10
_diffrn_reflns_limit_k_max 14
_diffrn_reflns_limit_k_min -14
_diffrn_reflns_limit_l_max 42
_diffrn_reflns_limit_l_min -42
_diffrn_reflns_number 65027
_diffrn_reflns_point_group_measured_fraction_full 1.000
_diffrn_reflns_point_group_measured_fraction_max 1.000
_diffrn_reflns_theta_full 25.242
_diffrn_reflns_theta_max 30.498
_diffrn_reflns_theta_min 2.068
_diffrn_source 'sealed X-Ray tube'
_diffrn_source_current 30
_diffrn_source_power 50
_diffrn_source_size '0.6 mm, fine-focus'
_exptl_absorpt_coefficient_mu 1.883
_exptl_absorpt_correction_T_max 0.1120
_exptl_absorpt_correction_T_min 0.0749
_exptl_absorpt_correction_type multi-scan
_exptl_absorpt_process_details 'SADABS 2016/2 (Krause et al., J. Appl. Cryst. 2015, 48, 3-10)'
_exptl_crystal_colour colourless
_exptl_crystal_density_diffrn 1.455
_exptl_crystal_density_method 'not measured'
_exptl_crystal_description plate
_exptl_crystal_F_000 1072
_exptl_crystal_size_max 0.28
_exptl_crystal_size_mid 0.13
_exptl_crystal_size_min 0.009
_refine_diff_density_max 0.534
_refine_diff_density_min -0.562
_refine_diff_density_rms 0.073
_refine_ls_abs_structure_details
;
 Flack x determined using 2192 quotients [(I+)-(I-)]/[(I+)+(I-)]
 (Parsons, Flack, Wagner, Acta Cryst., 2013, B69, 249-259).
;
_refine_ls_abs_structure_Flack -0.009(4)
_refine_ls_extinction_method none
_refine_ls_goodness_of_fit_ref 1.018
_refine_ls_hydrogen_treatment mixed
_refine_ls_matrix_type full
_refine_ls_number_parameters 311
_refine_ls_number_reflns 7197
_refine_ls_number_restraints 0
_refine_ls_restrained_S_all 1.018
_refine_ls_R_factor_all 0.0553
_refine_ls_R_factor_gt 0.0386
_refine_ls_shift/su_max 0.003
_refine_ls_shift/su_mean 0.000
_refine_ls_structure_factor_coef Fsqd
_refine_ls_weighting_details 'w=1/[\s^2^(Fo^2^)+(0.0387P)^2^+0.9779P] where P=(Fo^2^+2Fc^2^)/3'
_refine_ls_weighting_scheme calc
_refine_ls_wR_factor_gt 0.0788
_refine_ls_wR_factor_ref 0.0873
_reflns_Friedel_coverage 0.767
_reflns_Friedel_fraction_full 1.000
_reflns_Friedel_fraction_max 1.000
_reflns_number_gt 5948
_reflns_number_total 7197
_reflns_threshold_expression 'I > 2\s(I)'
_cod_data_source_file d1ce01417j3.cif
_cod_data_source_block 2h
_cod_depositor_comments 'Adding full bibliography for 7244501--7244512.cif.'
_cod_database_code 7244509
_shelx_shelxl_version_number 2018/3
_shelx_space_group_comment
;
The symmetry employed for this shelxl refinement is uniquely defined
by the following loop, which should always be used as a source of
symmetry information in preference to the above space-group names.
They are only intended as comments.
;
_shelx_estimated_absorpt_t_min 0.621
_shelx_estimated_absorpt_t_max 0.983

loop_
_space_group_symop_operation_xyz
'x, y, z'
'x+1/2, -y+1/2, -z'
'-x, y+1/2, -z+1/2'
'-x+1/2, -y, z+1/2'

loop_
_atom_site_label
_atom_site_type_symbol
_atom_site_fract_x
_atom_site_fract_y
_atom_site_fract_z
_atom_site_U_iso_or_equiv
_atom_site_adp_type
_atom_site_occupancy
_atom_site_site_symmetry_order
_atom_site_calc_flag
_atom_site_refinement_flags_posn
_atom_site_refinement_flags_adp
_atom_site_refinement_flags_occupancy
_atom_site_disorder_assembly
_atom_site_disorder_group
Br1 Br -0.13620(5) 0.62909(4) 0.65712(2) 0.03491(11) Uani 1 1 d . . . . .
Cl1 Cl 0.64503(11) 0.66364(7) 0.53831(3) 0.02097(15) Uani 1 1 d . . . . .
O1 O 0.8348(4) 0.0832(3) 0.23063(9) 0.0354(7) Uani 1 1 d . . . . .
O2 O 0.7937(3) 0.3847(2) 0.53514(7) 0.0206(5) Uani 1 1 d . . . . .
C1 C 0.9147(4) 0.3313(3) 0.31215(10) 0.0180(6) Uani 1 1 d . . . . .
H1A H 1.000(2) 0.4014(19) 0.31616(16) 0.022 Uiso 1 1 calc R U . . .
H1B H 0.9423(9) 0.2651(18) 0.3341(6) 0.022 Uiso 1 1 calc R U . . .
C2 C 0.9381(4) 0.2750(4) 0.26556(11) 0.0236(7) Uani 1 1 d . . . . .
H2A H 0.9273(5) 0.342(2) 0.2443(6) 0.028 Uiso 1 1 calc R U . . .
H2B H 1.054(3) 0.2399(11) 0.26300(14) 0.028 Uiso 1 1 calc R U . . .
C3 C 0.8032(4) 0.1727(4) 0.25570(11) 0.0236(7) Uani 1 1 d . . . . .
C4 C 0.6285(5) 0.1899(3) 0.27629(10) 0.0212(6) Uani 1 1 d . . . . .
H4 H 0.540(4) 0.130(3) 0.2696(3) 0.025 Uiso 1 1 calc R U . . .
C5 C 0.5877(4) 0.2857(3) 0.30409(10) 0.0172(6) Uani 1 1 d . . . . .
C6 C 0.3982(4) 0.3056(4) 0.31875(11) 0.0206(7) Uani 1 1 d . . . . .
H6B H 0.328(2) 0.234(2) 0.3096(3) 0.025 Uiso 1 1 calc R U . . .
H6A H 0.3514(14) 0.381(2) 0.3046(4) 0.025 Uiso 1 1 calc R U . . .
C7 C 0.3839(4) 0.3210(3) 0.36910(10) 0.0166(6) Uani 1 1 d . . . . .
H7A H 0.257(3) 0.3413(6) 0.3773(2) 0.020 Uiso 1 1 calc R U . . .
H7B H 0.4177(9) 0.238(2) 0.3840(4) 0.020 Uiso 1 1 calc R U . . .
C8 C 0.5055(4) 0.4282(3) 0.38564(10) 0.0143(6) Uani 1 1 d . . . . .
H8 H 0.4691(15) 0.507(3) 0.3729(5) 0.017 Uiso 1 1 calc R U . . .
C9 C 0.7008(4) 0.4003(3) 0.37209(10) 0.0137(6) Uani 1 1 d . . . . .
H9 H 0.7306(13) 0.319(3) 0.3854(5) 0.016 Uiso 1 1 calc R U . . .
C10 C 0.7256(4) 0.3822(3) 0.32081(10) 0.0158(6) Uani 1 1 d . . . . .
C11 C 0.8311(4) 0.4987(3) 0.39193(10) 0.0166(6) Uani 1 1 d . . . . .
H11B H 0.948(3) 0.4742(7) 0.3850(2) 0.020 Uiso 1 1 calc R U . . .
H11A H 0.8103(7) 0.579(2) 0.3789(4) 0.020 Uiso 1 1 calc R U . . .
C12 C 0.8135(4) 0.5111(3) 0.44258(10) 0.0166(6) Uani 1 1 d . . . . .
H12B H 0.8478(10) 0.434(2) 0.4560(4) 0.020 Uiso 1 1 calc R U . . .
H12A H 0.889(2) 0.5759(18) 0.4527(3) 0.020 Uiso 1 1 calc R U . . .
C13 C 0.6215(4) 0.5427(3) 0.45552(9) 0.0136(5) Uani 1 1 d . . . . .
C14 C 0.4970(4) 0.4388(3) 0.43616(10) 0.0133(6) Uani 1 1 d . . . . .
H14 H 0.5389(16) 0.355(3) 0.4482(5) 0.016 Uiso 1 1 calc R U . . .
C15 C 0.3172(4) 0.4666(3) 0.45819(10) 0.0152(6) Uani 1 1 d . . . . .
H15B H 0.248(2) 0.392(2) 0.45956(11) 0.018 Uiso 1 1 calc R U . . .
H15A H 0.2547(18) 0.5293(17) 0.4423(4) 0.018 Uiso 1 1 calc R U . . .
C16 C 0.3628(4) 0.5154(3) 0.50571(9) 0.0144(5) Uani 1 1 d . . . . .
H16 H 0.310(2) 0.590(3) 0.5112(3) 0.017 Uiso 1 1 calc R U . . .
C17 C 0.5692(4) 0.5316(3) 0.50479(10) 0.0146(6) Uani 1 1 d . . . . .
C18 C 0.6394(4) 0.4089(3) 0.52826(9) 0.0154(5) Uani 1 1 d . . . . .
C19 C 0.4827(4) 0.3255(3) 0.54073(11) 0.0179(6) Uani 1 1 d . . . . .
H19A H 0.5024(7) 0.2851(12) 0.5694(8) 0.021 Uiso 1 1 calc R U . . .
H19B H 0.4642(6) 0.2590(19) 0.5186(6) 0.021 Uiso 1 1 calc R U . . .
C20 C 0.3211(4) 0.4157(3) 0.54274(10) 0.0157(6) Uani 1 1 d . . . . .
H20 H 0.215(4) 0.3680(19) 0.5346(3) 0.019 Uiso 1 1 calc R U . . .
C21 C 0.6982(5) 0.5102(3) 0.29556(11) 0.0237(7) Uani 1 1 d . . . . .
H21A H 0.586(3) 0.5468(16) 0.3037(7) 0.036 Uiso 1 1 calc R U . . .
H21B H 0.700(4) 0.4945(6) 0.2643(8) 0.036 Uiso 1 1 calc R U . . .
H21C H 0.792(3) 0.5684(17) 0.3030(7) 0.036 Uiso 1 1 calc R U . . .
C22 C 0.5739(4) 0.6779(3) 0.43885(11) 0.0194(6) Uani 1 1 d . . . . .
H22A H 0.468(3) 0.7022(12) 0.4506(7) 0.029 Uiso 1 1 calc R U . . .
H22B H 0.566(3) 0.6772(6) 0.4087(7) 0.029 Uiso 1 1 calc R U . . .
H22C H 0.660(3) 0.7341(15) 0.4474(7) 0.029 Uiso 1 1 calc R U . . .
C23 C 0.2934(4) 0.4748(3) 0.58831(10) 0.0165(6) Uani 1 1 d . . . . .
C24 C 0.1228(5) 0.5168(3) 0.60002(10) 0.0178(6) Uani 1 1 d . . . . .
H24 H 0.030(4) 0.5076(5) 0.5807(9) 0.021 Uiso 1 1 calc R U . . .
C25 C 0.0963(4) 0.5724(3) 0.64133(11) 0.0207(7) Uani 1 1 d . . . . .
C26 C 0.2310(5) 0.5874(4) 0.67169(12) 0.0255(8) Uani 1 1 d . . . . .
H26 H 0.2098(10) 0.6256(17) 0.6996(12) 0.031 Uiso 1 1 calc R U . . .
C27 C 0.3994(5) 0.5443(4) 0.65995(12) 0.0283(8) Uani 1 1 d . . . . .
H27 H 0.486(5) 0.5522(6) 0.6784(10) 0.034 Uiso 1 1 calc R U . . .
C28 C 0.4299(5) 0.4891(4) 0.61900(12) 0.0239(7) Uani 1 1 d . . . . .
H28 H 0.541(5) 0.4617(13) 0.6120(3) 0.029 Uiso 1 1 calc R U . . .

loop_
_atom_site_aniso_label
_atom_site_aniso_U_11
_atom_site_aniso_U_22
_atom_site_aniso_U_33
_atom_site_aniso_U_23
_atom_site_aniso_U_13
_atom_site_aniso_U_12
Br1 0.02308(16) 0.0583(3) 0.02336(16) -0.00322(18) 0.00649(15) 0.00780(18)
Cl1 0.0223(3) 0.0179(3) 0.0227(3) -0.0064(3) -0.0016(3) -0.0049(3)
O1 0.0293(15) 0.0463(17) 0.0308(14) -0.0184(12) 0.0041(12) 0.0038(12)
O2 0.0187(10) 0.0234(12) 0.0196(11) 0.0000(10) -0.0046(9) 0.0038(9)
C1 0.0123(12) 0.0255(17) 0.0162(14) 0.0000(13) 0.0002(11) 0.0002(12)
C2 0.0152(14) 0.037(2) 0.0180(16) -0.0010(15) 0.0034(12) 0.0026(14)
C3 0.0200(14) 0.035(2) 0.0154(15) -0.0043(14) -0.0013(12) 0.0049(14)
C4 0.0159(13) 0.0304(17) 0.0174(14) -0.0054(13) -0.0028(13) 0.0008(14)
C5 0.0152(13) 0.0235(16) 0.0130(13) 0.0016(12) -0.0019(11) 0.0000(12)
C6 0.0140(15) 0.0314(19) 0.0164(15) -0.0059(13) -0.0018(11) -0.0012(13)
C7 0.0116(13) 0.0231(15) 0.0151(13) -0.0016(12) 0.0010(11) -0.0033(12)
C8 0.0108(12) 0.0173(15) 0.0146(14) -0.0009(12) -0.0022(11) 0.0012(11)
C9 0.0105(12) 0.0147(15) 0.0160(14) 0.0022(11) -0.0016(11) 0.0005(10)
C10 0.0110(12) 0.0194(16) 0.0169(14) 0.0029(13) 0.0006(10) -0.0012(12)
C11 0.0091(13) 0.0214(16) 0.0193(15) -0.0013(12) 0.0001(11) -0.0026(11)
C12 0.0132(13) 0.0175(16) 0.0190(15) -0.0019(12) -0.0024(11) -0.0018(11)
C13 0.0114(12) 0.0132(12) 0.0162(13) -0.0016(10) -0.0016(11) -0.0007(11)
C14 0.0094(12) 0.0154(15) 0.0151(14) 0.0000(11) 0.0005(11) -0.0003(11)
C15 0.0095(12) 0.0193(15) 0.0167(14) -0.0006(12) -0.0006(11) 0.0001(10)
C16 0.0126(12) 0.0131(13) 0.0176(13) -0.0017(11) -0.0009(12) 0.0007(12)
C17 0.0147(13) 0.0134(14) 0.0157(14) -0.0034(11) -0.0026(11) -0.0008(11)
C18 0.0177(12) 0.0164(14) 0.0122(12) -0.0028(10) -0.0015(12) 0.0023(12)
C19 0.0223(14) 0.0164(15) 0.0150(14) 0.0005(12) 0.0003(12) 0.0001(12)
C20 0.0155(14) 0.0159(14) 0.0156(14) -0.0009(11) -0.0007(11) -0.0022(11)
C21 0.0229(16) 0.0288(19) 0.0194(16) 0.0069(14) -0.0008(13) 0.0021(14)
C22 0.0215(14) 0.0148(15) 0.0219(16) -0.0002(12) 0.0002(12) -0.0003(12)
C23 0.0175(14) 0.0152(15) 0.0167(15) 0.0014(12) 0.0017(12) -0.0038(11)
C24 0.0172(14) 0.0196(15) 0.0167(13) 0.0016(11) 0.0004(13) -0.0014(13)
C25 0.0186(15) 0.0237(16) 0.0198(15) 0.0004(13) 0.0067(12) -0.0001(12)
C26 0.0264(17) 0.031(2) 0.0194(16) -0.0051(14) 0.0028(13) -0.0052(14)
C27 0.0247(17) 0.039(2) 0.0213(16) -0.0091(16) -0.0023(15) -0.0063(14)
C28 0.0177(15) 0.031(2) 0.0229(17) -0.0054(14) -0.0005(13) -0.0011(14)

loop_
_atom_type_symbol
_atom_type_description
_atom_type_scat_dispersion_real
_atom_type_scat_dispersion_imag
_atom_type_scat_source
C C 0.0033 0.0016 'International Tables Vol C Tables 4.2.6.8 and 6.1.1.4'
H H 0.0000 0.0000 'International Tables Vol C Tables 4.2.6.8 and 6.1.1.4'
O O 0.0106 0.0060 'International Tables Vol C Tables 4.2.6.8 and 6.1.1.4'
Cl Cl 0.1484 0.1585 'International Tables Vol C Tables 4.2.6.8 and 6.1.1.4'
Br Br -0.2901 2.4595 'International Tables Vol C Tables 4.2.6.8 and 6.1.1.4'

loop_
_geom_angle_atom_site_label_1
_geom_angle_atom_site_label_2
_geom_angle_atom_site_label_3
_geom_angle
_geom_angle_site_symmetry_1
_geom_angle_site_symmetry_3
_geom_angle_publ_flag
C2 C1 C10 113.2(3) . . ?
C2 C1 H1A 108.9 . . ?
C10 C1 H1A 108.9 . . ?
C2 C1 H1B 108.9 . . ?
C10 C1 H1B 108.9 . . ?
H1A C1 H1B 107.8 . . ?
C3 C2 C1 112.1(3) . . ?
C3 C2 H2A 109.2 . . ?
C1 C2 H2A 109.2 . . ?
C3 C2 H2B 109.2 . . ?
C1 C2 H2B 109.2 . . ?
H2A C2 H2B 107.9 . . ?
O1 C3 C4 122.0(3) . . ?
O1 C3 C2 122.2(3) . . ?
C4 C3 C2 115.8(3) . . ?
C5 C4 C3 124.2(3) . . ?
C5 C4 H4 117.9 . . ?
C3 C4 H4 117.9 . . ?
C4 C5 C6 120.2(3) . . ?
C4 C5 C10 122.8(3) . . ?
C6 C5 C10 117.0(3) . . ?
C5 C6 C7 111.9(3) . . ?
C5 C6 H6B 109.2 . . ?
C7 C6 H6B 109.2 . . ?
C5 C6 H6A 109.2 . . ?
C7 C6 H6A 109.2 . . ?
H6B C6 H6A 107.9 . . ?
C8 C7 C6 111.0(3) . . ?
C8 C7 H7A 109.4 . . ?
C6 C7 H7A 109.4 . . ?
C8 C7 H7B 109.4 . . ?
C6 C7 H7B 109.4 . . ?
H7A C7 H7B 108.0 . . ?
C7 C8 C14 110.7(3) . . ?
C7 C8 C9 110.1(2) . . ?
C14 C8 C9 108.4(2) . . ?
C7 C8 H8 109.2 . . ?
C14 C8 H8 109.2 . . ?
C9 C8 H8 109.2 . . ?
C11 C9 C8 112.0(2) . . ?
C11 C9 C10 112.8(3) . . ?
C8 C9 C10 113.3(2) . . ?
C11 C9 H9 106.0 . . ?
C8 C9 H9 106.0 . . ?
C10 C9 H9 106.0 . . ?
C5 C10 C1 110.1(3) . . ?
C5 C10 C21 108.3(3) . . ?
C1 C10 C21 109.6(3) . . ?
C5 C10 C9 108.9(2) . . ?
C1 C10 C9 108.6(2) . . ?
C21 C10 C9 111.3(3) . . ?
C12 C11 C9 112.8(2) . . ?
C12 C11 H11B 109.0 . . ?
C9 C11 H11B 109.0 . . ?
C12 C11 H11A 109.0 . . ?
C9 C11 H11A 109.0 . . ?
H11B C11 H11A 107.8 . . ?
C13 C12 C11 110.6(2) . . ?
C13 C12 H12B 109.5 . . ?
C11 C12 H12B 109.5 . . ?
C13 C12 H12A 109.5 . . ?
C11 C12 H12A 109.5 . . ?
H12B C12 H12A 108.1 . . ?
C12 C13 C22 109.4(3) . . ?
C12 C13 C17 118.0(2) . . ?
C22 C13 C17 108.9(2) . . ?
C12 C13 C14 108.9(2) . . ?
C22 C13 C14 112.3(2) . . ?
C17 C13 C14 99.0(2) . . ?
C8 C14 C15 118.8(2) . . ?
C8 C14 C13 113.7(2) . . ?
C15 C14 C13 103.7(2) . . ?
C8 C14 H14 106.6 . . ?
C15 C14 H14 106.6 . . ?
C13 C14 H14 106.6 . . ?
C14 C15 C16 105.4(2) . . ?
C14 C15 H15B 110.7 . . ?
C16 C15 H15B 110.7 . . ?
C14 C15 H15A 110.7 . . ?
C16 C15 H15A 110.7 . . ?
H15B C15 H15A 108.8 . . ?
C20 C16 C15 113.3(2) . . ?
C20 C16 C17 106.6(2) . . ?
C15 C16 C17 103.8(2) . . ?
C20 C16 H16 111.0 . . ?
C15 C16 H16 111.0 . . ?
C17 C16 H16 111.0 . . ?
C13 C17 C18 114.5(2) . . ?
C13 C17 C16 106.2(2) . . ?
C18 C17 C16 103.9(2) . . ?
C13 C17 Cl1 113.8(2) . . ?
C18 C17 Cl1 105.49(19) . . ?
C16 C17 Cl1 112.8(2) . . ?
O2 C18 C19 125.9(3) . . ?
O2 C18 C17 125.3(3) . . ?
C19 C18 C17 108.8(3) . . ?
C18 C19 C20 105.9(3) . . ?
C18 C19 H19A 110.6 . . ?
C20 C19 H19A 110.6 . . ?
C18 C19 H19B 110.6 . . ?
C20 C19 H19B 110.6 . . ?
H19A C19 H19B 108.7 . . ?
C23 C20 C19 113.1(3) . . ?
C23 C20 C16 113.8(2) . . ?
C19 C20 C16 102.8(2) . . ?
C23 C20 H20 109.0 . . ?
C19 C20 H20 109.0 . . ?
C16 C20 H20 109.0 . . ?
C10 C21 H21A 109.5 . . ?
C10 C21 H21B 109.5 . . ?
H21A C21 H21B 109.5 . . ?
C10 C21 H21C 109.5 . . ?
H21A C21 H21C 109.5 . . ?
H21B C21 H21C 109.5 . . ?
C13 C22 H22A 109.5 . . ?
C13 C22 H22B 109.5 . . ?
H22A C22 H22B 109.5 . . ?
C13 C22 H22C 109.5 . . ?
H22A C22 H22C 109.5 . . ?
H22B C22 H22C 109.5 . . ?
C28 C23 C24 118.3(3) . . ?
C28 C23 C20 123.0(3) . . ?
C24 C23 C20 118.7(3) . . ?
C25 C24 C23 119.2(3) . . ?
C25 C24 H24 120.4 . . ?
C23 C24 H24 120.4 . . ?
C26 C25 C24 122.6(3) . . ?
C26 C25 Br1 118.3(3) . . ?
C24 C25 Br1 119.0(3) . . ?
C25 C26 C27 117.7(3) . . ?
C25 C26 H26 121.1 . . ?
C27 C26 H26 121.1 . . ?
C28 C27 C26 120.9(3) . . ?
C28 C27 H27 119.5 . . ?
C26 C27 H27 119.5 . . ?
C27 C28 C23 121.2(3) . . ?
C27 C28 H28 119.4 . . ?
C23 C28 H28 119.4 . . ?

loop_
_geom_bond_atom_site_label_1
_geom_bond_atom_site_label_2
_geom_bond_distance
_geom_bond_site_symmetry_2
_geom_bond_publ_flag
Br1 C25 1.903(3) . ?
Cl1 C17 1.798(3) . ?
O1 C3 1.223(4) . ?
O2 C18 1.204(4) . ?
C1 C2 1.530(5) . ?
C1 C10 1.538(4) . ?
C1 H1A 0.98(3) . ?
C1 H1B 0.98(3) . ?
C2 C3 1.501(5) . ?
C2 H2A 0.95(3) . ?
C2 H2B 0.95(3) . ?
C3 C4 1.462(5) . ?
C4 C5 1.338(5) . ?
C4 H4 0.93(4) . ?
C5 C6 1.504(4) . ?
C5 C10 1.528(4) . ?
C6 C7 1.528(4) . ?
C6 H6B 0.96(3) . ?
C6 H6A 0.96(3) . ?
C7 C8 1.526(4) . ?
C7 H7A 1.01(3) . ?
C7 H7B 1.01(3) . ?
C8 C14 1.526(4) . ?
C8 C9 1.549(4) . ?
C8 H8 0.95(4) . ?
C9 C11 1.538(4) . ?
C9 C10 1.566(4) . ?
C9 H9 0.96(4) . ?
C10 C21 1.550(5) . ?
C11 C12 1.536(4) . ?
C11 H11B 0.94(3) . ?
C11 H11A 0.94(3) . ?
C12 C13 1.529(4) . ?
C12 H12B 0.93(3) . ?
C12 H12A 0.93(3) . ?
C13 C22 1.537(4) . ?
C13 C17 1.539(4) . ?
C13 C14 1.544(4) . ?
C14 C15 1.532(4) . ?
C14 H14 1.00(4) . ?
C15 C16 1.556(4) . ?
C15 H15B 0.94(3) . ?
C15 H15A 0.94(3) . ?
C16 C20 1.556(4) . ?
C16 C17 1.559(4) . ?
C16 H16 0.88(4) . ?
C17 C18 1.553(4) . ?
C18 C19 1.510(4) . ?
C19 C20 1.535(4) . ?
C19 H19A 0.97(3) . ?
C19 H19B 0.97(3) . ?
C20 C23 1.518(4) . ?
C20 H20 0.97(4) . ?
C21 H21A 0.95(2) . ?
C21 H21B 0.95(2) . ?
C21 H21C 0.95(2) . ?
C22 H22A 0.91(2) . ?
C22 H22B 0.91(2) . ?
C22 H22C 0.91(2) . ?
C23 C28 1.388(5) . ?
C23 C24 1.399(5) . ?
C24 C25 1.386(4) . ?
C24 H24 0.91(4) . ?
C25 C26 1.372(5) . ?
C26 C27 1.387(5) . ?
C26 H26 0.94(4) . ?
C27 C28 1.379(5) . ?
C27 H27 0.86(4) . ?
C28 H28 0.91(4) . ?

loop_
_geom_torsion_atom_site_label_1
_geom_torsion_atom_site_label_2
_geom_torsion_atom_site_label_3
_geom_torsion_atom_site_label_4
_geom_torsion
_geom_torsion_site_symmetry_1
_geom_torsion_site_symmetry_2
_geom_torsion_site_symmetry_3
_geom_torsion_site_symmetry_4
_geom_torsion_publ_flag
C10 C1 C2 C3 -54.6(4) . . . . ?
C1 C2 C3 O1 -150.1(3) . . . . ?
C1 C2 C3 C4 32.7(4) . . . . ?
O1 C3 C4 C5 179.6(3) . . . . ?
C2 C3 C4 C5 -3.2(5) . . . . ?
C3 C4 C5 C6 171.8(3) . . . . ?
C3 C4 C5 C10 -5.7(5) . . . . ?
C4 C5 C6 C7 131.1(3) . . . . ?
C10 C5 C6 C7 -51.3(4) . . . . ?
C5 C6 C7 C8 54.5(4) . . . . ?
C6 C7 C8 C14 -177.3(3) . . . . ?
C6 C7 C8 C9 -57.5(3) . . . . ?
C7 C8 C9 C11 -174.4(3) . . . . ?
C14 C8 C9 C11 -53.2(3) . . . . ?
C7 C8 C9 C10 56.7(3) . . . . ?
C14 C8 C9 C10 177.9(3) . . . . ?
C4 C5 C10 C1 -15.7(4) . . . . ?
C6 C5 C10 C1 166.8(3) . . . . ?
C4 C5 C10 C21 104.2(4) . . . . ?
C6 C5 C10 C21 -73.3(3) . . . . ?
C4 C5 C10 C9 -134.6(3) . . . . ?
C6 C5 C10 C9 47.9(4) . . . . ?
C2 C1 C10 C5 44.9(4) . . . . ?
C2 C1 C10 C21 -74.1(4) . . . . ?
C2 C1 C10 C9 164.0(3) . . . . ?
C11 C9 C10 C5 -178.5(2) . . . . ?
C8 C9 C10 C5 -50.0(3) . . . . ?
C11 C9 C10 C1 61.6(3) . . . . ?
C8 C9 C10 C1 -169.9(3) . . . . ?
C11 C9 C10 C21 -59.2(3) . . . . ?
C8 C9 C10 C21 69.4(3) . . . . ?
C8 C9 C11 C12 53.9(3) . . . . ?
C10 C9 C11 C12 -176.9(3) . . . . ?
C9 C11 C12 C13 -55.1(3) . . . . ?
C11 C12 C13 C22 -67.1(3) . . . . ?
C11 C12 C13 C17 167.7(3) . . . . ?
C11 C12 C13 C14 56.0(3) . . . . ?
C7 C8 C14 C15 -59.4(4) . . . . ?
C9 C8 C14 C15 179.9(3) . . . . ?
C7 C8 C14 C13 178.2(2) . . . . ?
C9 C8 C14 C13 57.4(3) . . . . ?
C12 C13 C14 C8 -59.6(3) . . . . ?
C22 C13 C14 C8 61.7(3) . . . . ?
C17 C13 C14 C8 176.6(2) . . . . ?
C12 C13 C14 C15 170.0(2) . . . . ?
C22 C13 C14 C15 -68.7(3) . . . . ?
C17 C13 C14 C15 46.1(3) . . . . ?
C8 C14 C15 C16 -161.8(3) . . . . ?
C13 C14 C15 C16 -34.5(3) . . . . ?
C14 C15 C16 C20 -106.8(3) . . . . ?
C14 C15 C16 C17 8.4(3) . . . . ?
C12 C13 C17 C18 -44.3(4) . . . . ?
C22 C13 C17 C18 -169.8(2) . . . . ?
C14 C13 C17 C18 72.8(3) . . . . ?
C12 C13 C17 C16 -158.2(3) . . . . ?
C22 C13 C17 C16 76.2(3) . . . . ?
C14 C13 C17 C16 -41.1(3) . . . . ?
C12 C13 C17 Cl1 77.1(3) . . . . ?
C22 C13 C17 Cl1 -48.4(3) . . . . ?
C14 C13 C17 Cl1 -165.8(2) . . . . ?
C20 C16 C17 C13 140.7(2) . . . . ?
C15 C16 C17 C13 20.8(3) . . . . ?
C20 C16 C17 C18 19.7(3) . . . . ?
C15 C16 C17 C18 -100.2(3) . . . . ?
C20 C16 C17 Cl1 -94.0(2) . . . . ?
C15 C16 C17 Cl1 146.1(2) . . . . ?
C13 C17 C18 O2 66.0(4) . . . . ?
C16 C17 C18 O2 -178.7(3) . . . . ?
Cl1 C17 C18 O2 -59.9(3) . . . . ?
C13 C17 C18 C19 -113.8(3) . . . . ?
C16 C17 C18 C19 1.5(3) . . . . ?
Cl1 C17 C18 C19 120.4(2) . . . . ?
O2 C18 C19 C20 157.9(3) . . . . ?
C17 C18 C19 C20 -22.4(3) . . . . ?
C18 C19 C20 C23 -89.4(3) . . . . ?
C18 C19 C20 C16 33.8(3) . . . . ?
C15 C16 C20 C23 -157.0(3) . . . . ?
C17 C16 C20 C23 89.6(3) . . . . ?
C15 C16 C20 C19 80.4(3) . . . . ?
C17 C16 C20 C19 -33.1(3) . . . . ?
C19 C20 C23 C28 24.1(4) . . . . ?
C16 C20 C23 C28 -92.8(4) . . . . ?
C19 C20 C23 C24 -155.9(3) . . . . ?
C16 C20 C23 C24 87.3(3) . . . . ?
C28 C23 C24 C25 0.8(5) . . . . ?
C20 C23 C24 C25 -179.2(3) . . . . ?
C23 C24 C25 C26 -0.5(5) . . . . ?
C23 C24 C25 Br1 -179.9(2) . . . . ?
C24 C25 C26 C27 -0.1(6) . . . . ?
Br1 C25 C26 C27 179.3(3) . . . . ?
C25 C26 C27 C28 0.4(6) . . . . ?
C26 C27 C28 C23 0.0(6) . . . . ?
C24 C23 C28 C27 -0.6(5) . . . . ?
C20 C23 C28 C27 179.5(3) . . . . ?
